data_4121426
loop_
_publ_author_name
'Mori, Keiji'
'Kurihara, Kazuki'
'Yabe, Shinnosuke'
'Yamanaka, Masahiro'
'Akiyama, Takahiko'

_publ_section_title
;
 Double C(sp(3))-H Bond Functionalization Mediated by Sequential Hydride
 Shift/Cyclization Process: Diastereoselective Construction of
 Polyheterocycles.
;
_journal_issue 10
_journal_name_full 'Journal of the American Chemical Society'
_journal_page_first 3744
_journal_page_last 3747
_journal_paper_doi 10.1021/ja412706d
_journal_volume 136
_journal_year 2014
_chemical_formula_sum 'C36 H30 F3 N O'
_chemical_formula_weight 549.61
_chemical_name_systematic
; 
 ? 
;
_space_group_IT_number 2
_symmetry_cell_setting triclinic
_symmetry_space_group_name_Hall '-P 1'
_symmetry_space_group_name_H-M 'P -1'
_atom_sites_solution_hydrogens geom
_atom_sites_solution_primary direct
_atom_sites_solution_secondary difmap
_audit_creation_method SHELXL-97
_cell_angle_alpha 75.671(3)
_cell_angle_beta 76.455(3)
_cell_angle_gamma 82.608(3)
_cell_formula_units_Z 2
_cell_length_a 10.579(2)
_cell_length_b 10.658(2)
_cell_length_c 13.229(3)
_cell_measurement_reflns_used 2405
_cell_measurement_temperature 123
_cell_measurement_theta_max 27.40
_cell_measurement_theta_min 2.29
_cell_volume 1401.0(5)
_computing_cell_refinement 'APEX2 (Bruker AXS, 2006)'
_computing_data_collection 'APEX2 (Bruker AXS, 2006)'
_computing_data_reduction 'SAINT (Bruker AXS, 2004)'
_computing_molecular_graphics 'XSHEL (Bruker AXS,2002)'
_computing_publication_material 'XCIF (Bruker AXS, 2001)'
_computing_structure_refinement 'SHELXL-97 (Sheldrick, 1997)'
_computing_structure_solution 'SHELXS-97 (Sheldrick, 1997)'
_diffrn_ambient_temperature 123
_diffrn_detector_area_resol_mean 8.333
_diffrn_measured_fraction_theta_full 0.974
_diffrn_measured_fraction_theta_max 0.974
_diffrn_measurement_device_type 'Bruker APEXII CCD area detector'
_diffrn_measurement_method 'phi and omega scans'
_diffrn_radiation_monochromator 'Bruker Helios multilayer confocal mirror'
_diffrn_radiation_source 'Bruker TXS fine-focus rotating anode'
_diffrn_radiation_type MoK\a
_diffrn_radiation_wavelength 0.71073
_diffrn_reflns_av_R_equivalents 0.0147
_diffrn_reflns_av_sigmaI/netI 0.0387
_diffrn_reflns_limit_h_max 12
_diffrn_reflns_limit_h_min -12
_diffrn_reflns_limit_k_max 7
_diffrn_reflns_limit_k_min -12
_diffrn_reflns_limit_l_max 14
_diffrn_reflns_limit_l_min -16
_diffrn_reflns_number 6917
_diffrn_reflns_theta_full 25.50
_diffrn_reflns_theta_max 25.50
_diffrn_reflns_theta_min 1.63
_exptl_absorpt_coefficient_mu 0.091
_exptl_absorpt_correction_T_max 0.9909
_exptl_absorpt_correction_T_min 0.9909
_exptl_absorpt_correction_type empirical
_exptl_absorpt_process_details
;
SADABS Sheldrick 1996
;
_exptl_crystal_colour colorless
_exptl_crystal_density_diffrn 1.303
_exptl_crystal_density_method 'not measured'
_exptl_crystal_description block
_exptl_crystal_F_000 576
_exptl_crystal_size_max 0.10
_exptl_crystal_size_mid 0.10
_exptl_crystal_size_min 0.10
_refine_diff_density_max 0.289
_refine_diff_density_min -0.247
_refine_diff_density_rms 0.041
_refine_ls_extinction_method none
_refine_ls_goodness_of_fit_ref 1.040
_refine_ls_hydrogen_treatment constr
_refine_ls_matrix_type full
_refine_ls_number_parameters 370
_refine_ls_number_reflns 5068
_refine_ls_number_restraints 0
_refine_ls_restrained_S_all 1.040
_refine_ls_R_factor_all 0.0671
_refine_ls_R_factor_gt 0.0451
_refine_ls_shift/su_max 0.001
_refine_ls_shift/su_mean 0.000
_refine_ls_structure_factor_coef Fsqd
_refine_ls_weighting_details 'calc w=1/[\s^2^(Fo^2^)+(0.0320P)^2^+0.8379P] where P=(Fo^2^+2Fc^2^)/3'
_refine_ls_weighting_scheme calc
_refine_ls_wR_factor_gt 0.0908
_refine_ls_wR_factor_ref 0.1012
_reflns_number_gt 3832
_reflns_number_total 5068
_reflns_threshold_expression >2sigma(I)
_cod_data_source_file ja412706d_si_006.cif
_cod_data_source_block shelxl
_cod_depositor_comments
;
The following automatic conversions were performed:

'_symmetry_cell_setting' value 'Triclinic' changed to 'triclinic'
according to
/usr/data/users/saulius/crontab/automatic-downloads/current/ACS/lib/dictionaries/cif_core.dic
dictionary named 'cif_core.dic' version 2.4.2 from 2011-04-26.

Automatic conversion script
Id: cif_fix_values 2281 2013-09-26 08:29:07Z andrius 
;
_cod_original_cell_volume 1401.1(5)
_cod_original_sg_symbol_H-M 'P-1   '
_cod_database_code 4121426

loop_
_symmetry_equiv_pos_as_xyz
'x, y, z'
'-x, -y, -z'

loop_
_atom_site_label
_atom_site_type_symbol
_atom_site_fract_x
_atom_site_fract_y
_atom_site_fract_z
_atom_site_U_iso_or_equiv
_atom_site_adp_type
_atom_site_occupancy
_atom_site_symmetry_multiplicity
_atom_site_calc_flag
_atom_site_refinement_flags
C1 C -0.05975(18) 0.16421(18) 1.04050(15) 0.0206(4) Uani 1 1 d .
H1 H -0.1299 0.1099 1.0581 0.025 Uiso 1 1 calc R
C2 C -0.06456(18) 0.27973(18) 0.96589(15) 0.0193(4) Uani 1 1 d .
C3 C 0.04397(18) 0.35931(18) 0.93436(14) 0.0186(4) Uani 1 1 d .
C4 C 0.14510(18) 0.32420(18) 0.98616(15) 0.0197(4) Uani 1 1 d .
H4 H 0.2152 0.3787 0.9673 0.024 Uiso 1 1 calc R
C5 C 0.14876(18) 0.20855(18) 1.06745(14) 0.0190(4) Uani 1 1 d .
C6 C 0.25100(19) 0.1727(2) 1.12450(15) 0.0242(4) Uani 1 1 d .
H6 H 0.3192 0.2286 1.1104 0.029 Uiso 1 1 calc R
C7 C 0.2519(2) 0.0586(2) 1.19955(16) 0.0269(5) Uani 1 1 d .
H7 H 0.3206 0.0363 1.2375 0.032 Uiso 1 1 calc R
C8 C 0.1526(2) -0.0264(2) 1.22134(16) 0.0272(5) Uani 1 1 d .
H8 H 0.1552 -0.1059 1.2730 0.033 Uiso 1 1 calc R
C9 C 0.0522(2) 0.00533(19) 1.16833(15) 0.0236(4) Uani 1 1 d .
H9 H -0.0143 -0.0526 1.1829 0.028 Uiso 1 1 calc R
C10 C 0.04689(18) 0.12429(18) 1.09172(15) 0.0187(4) Uani 1 1 d .
C11 C -0.41340(19) 0.37143(18) 0.91782(16) 0.0225(4) Uani 1 1 d .
C12 C -0.30556(18) 0.32123(17) 0.97331(15) 0.0197(4) Uani 1 1 d .
C13 C -0.18034(18) 0.32368(17) 0.91884(15) 0.0201(4) Uani 1 1 d .
H13 H -0.1657 0.3566 0.8438 0.024 Uiso 1 1 calc R
C14 C 0.04504(19) 0.47904(18) 0.84450(15) 0.0204(4) Uani 1 1 d .
H14A H -0.0382 0.5326 0.8576 0.024 Uiso 1 1 calc R
H14B H 0.1168 0.5316 0.8421 0.024 Uiso 1 1 calc R
C15 C 0.19750(19) 0.39063(19) 0.70952(15) 0.0228(4) Uani 1 1 d .
H15A H 0.2207 0.3234 0.7702 0.027 Uiso 1 1 calc R
H15B H 0.2558 0.4617 0.6941 0.027 Uiso 1 1 calc R
C16 C 0.2223(2) 0.33233(19) 0.61351(16) 0.0264(5) Uani 1 1 d .
C17 C 0.3422(2) 0.3447(2) 0.54155(17) 0.0354(6) Uani 1 1 d .
H17 H 0.4052 0.3926 0.5532 0.043 Uiso 1 1 calc R
C18 C 0.3717(3) 0.2898(2) 0.45444(19) 0.0500(7) Uani 1 1 d .
H18 H 0.4542 0.2993 0.4068 0.060 Uiso 1 1 calc R
C19 C 0.2813(3) 0.2213(2) 0.4371(2) 0.0559(9) Uani 1 1 d .
H19 H 0.3010 0.1836 0.3768 0.067 Uiso 1 1 calc R
C20 C 0.1606(3) 0.2062(2) 0.5069(2) 0.0509(8) Uani 1 1 d .
H20 H 0.0983 0.1584 0.4942 0.061 Uiso 1 1 calc R
C21 C 0.1312(2) 0.2621(2) 0.59627(18) 0.0348(6) Uani 1 1 d .
H21 H 0.0492 0.2517 0.6445 0.042 Uiso 1 1 calc R
C22 C 0.01915(19) 0.54762(18) 0.65779(15) 0.0210(4) Uani 1 1 d .
H22A H -0.0697 0.5816 0.6876 0.025 Uiso 1 1 calc R
H22B H 0.0128 0.5095 0.5983 0.025 Uiso 1 1 calc R
C23 C 0.10406(18) 0.66104(18) 0.61240(15) 0.0206(4) Uani 1 1 d .
C24 C 0.0907(2) 0.76334(19) 0.66307(16) 0.0243(4) Uani 1 1 d .
H24 H 0.0269 0.7627 0.7270 0.029 Uiso 1 1 calc R
C25 C 0.1693(2) 0.8660(2) 0.62138(17) 0.0298(5) Uani 1 1 d .
H25 H 0.1591 0.9352 0.6569 0.036 Uiso 1 1 calc R
C26 C 0.2624(2) 0.8686(2) 0.52854(17) 0.0309(5) Uani 1 1 d .
H26 H 0.3168 0.9388 0.5005 0.037 Uiso 1 1 calc R
C27 C 0.2761(2) 0.76853(19) 0.47659(17) 0.0285(5) Uani 1 1 d .
H27 H 0.3398 0.7700 0.4125 0.034 Uiso 1 1 calc R
C28 C 0.1967(2) 0.66579(19) 0.51809(16) 0.0246(5) Uani 1 1 d .
H28 H 0.2059 0.5978 0.4815 0.030 Uiso 1 1 calc R
C29 C -0.3857(2) 0.4320(2) 0.79731(17) 0.0288(5) Uani 1 1 d .
C30 C -0.34712(19) 0.27796(18) 1.09300(15) 0.0222(4) Uani 1 1 d .
H30A H -0.4244 0.3346 1.1171 0.027 Uiso 1 1 calc R
H30B H -0.2762 0.2925 1.1251 0.027 Uiso 1 1 calc R
C31 C -0.38043(17) 0.13751(18) 1.13712(15) 0.0193(4) Uani 1 1 d .
C32 C -0.40600(19) 0.09090(19) 1.24735(16) 0.0243(4) Uani 1 1 d .
H32 H -0.4072 0.1485 1.2921 0.029 Uiso 1 1 calc R
C33 C -0.4298(2) -0.0378(2) 1.29301(16) 0.0274(5) Uani 1 1 d .
H33 H -0.4453 -0.0681 1.3684 0.033 Uiso 1 1 calc R
C34 C -0.43082(19) -0.1222(2) 1.22880(17) 0.0263(5) Uani 1 1 d .
H34 H -0.4474 -0.2106 1.2598 0.032 Uiso 1 1 calc R
C35 C -0.40767(19) -0.07707(19) 1.11936(16) 0.0248(5) Uani 1 1 d .
H35 H -0.4095 -0.1343 1.0750 0.030 Uiso 1 1 calc R
C36 C -0.38176(19) 0.05157(19) 1.07376(16) 0.0226(4) Uani 1 1 d .
H36 H -0.3647 0.0812 0.9983 0.027 Uiso 1 1 calc R
F1 F -0.49590(12) 0.46587(13) 0.76190(10) 0.0418(3) Uani 1 1 d .
F2 F -0.32189(12) 0.53910(12) 0.77527(10) 0.0405(3) Uani 1 1 d .
F3 F -0.31407(13) 0.35123(14) 0.73925(10) 0.0456(4) Uani 1 1 d .
N1 N 0.06274(15) 0.44218(15) 0.74162(12) 0.0197(4) Uani 1 1 d .
O1 O -0.52748(13) 0.37196(14) 0.96265(12) 0.0349(4) Uani 1 1 d .

loop_
_atom_site_aniso_label
_atom_site_aniso_U_11
_atom_site_aniso_U_22
_atom_site_aniso_U_33
_atom_site_aniso_U_23
_atom_site_aniso_U_13
_atom_site_aniso_U_12
C1 0.0185(10) 0.0234(10) 0.0203(10) -0.0050(8) -0.0040(8) -0.0031(8)
C2 0.0194(10) 0.0237(10) 0.0158(10) -0.0067(8) -0.0038(8) -0.0006(8)
C3 0.0196(10) 0.0219(10) 0.0143(10) -0.0071(8) -0.0004(8) -0.0012(8)
C4 0.0174(10) 0.0261(10) 0.0164(10) -0.0091(8) 0.0001(8) -0.0029(8)
C5 0.0177(10) 0.0268(10) 0.0136(10) -0.0093(8) -0.0019(8) 0.0013(8)
C6 0.0186(10) 0.0361(12) 0.0199(11) -0.0111(9) -0.0035(8) -0.0009(9)
C7 0.0226(11) 0.0378(12) 0.0214(11) -0.0083(9) -0.0089(9) 0.0053(9)
C8 0.0310(12) 0.0277(11) 0.0213(11) -0.0027(9) -0.0090(9) 0.0043(9)
C9 0.0258(11) 0.0241(11) 0.0206(11) -0.0056(8) -0.0041(9) -0.0009(8)
C10 0.0204(10) 0.0226(10) 0.0139(9) -0.0077(8) -0.0026(8) 0.0010(8)
C11 0.0232(11) 0.0179(10) 0.0271(11) -0.0044(8) -0.0057(9) -0.0040(8)
C12 0.0222(11) 0.0157(9) 0.0219(10) -0.0035(8) -0.0070(9) -0.0018(8)
C13 0.0238(11) 0.0191(10) 0.0180(10) -0.0038(8) -0.0058(8) -0.0019(8)
C14 0.0194(10) 0.0222(10) 0.0187(10) -0.0053(8) -0.0015(8) -0.0017(8)
C15 0.0211(11) 0.0262(11) 0.0189(10) -0.0032(8) -0.0034(8) 0.0009(8)
C16 0.0380(13) 0.0206(10) 0.0170(10) -0.0011(8) -0.0081(9) 0.0091(9)
C17 0.0450(14) 0.0290(12) 0.0215(12) -0.0002(9) 0.0003(10) 0.0123(10)
C18 0.078(2) 0.0335(14) 0.0236(13) -0.0017(11) -0.0002(13) 0.0207(14)
C19 0.104(3) 0.0360(15) 0.0217(13) -0.0105(11) -0.0155(16) 0.0301(16)
C20 0.089(2) 0.0235(13) 0.0512(17) -0.0093(11) -0.0460(17) 0.0143(13)
C21 0.0542(15) 0.0232(11) 0.0293(12) -0.0051(9) -0.0200(11) 0.0074(10)
C22 0.0214(10) 0.0230(10) 0.0183(10) -0.0028(8) -0.0058(8) -0.0012(8)
C23 0.0214(11) 0.0223(10) 0.0171(10) -0.0012(8) -0.0064(8) 0.0003(8)
C24 0.0255(11) 0.0282(11) 0.0180(10) -0.0068(8) -0.0012(9) -0.0008(9)
C25 0.0358(13) 0.0250(11) 0.0313(12) -0.0116(9) -0.0052(10) -0.0049(9)
C26 0.0336(12) 0.0242(11) 0.0335(13) -0.0037(9) -0.0038(10) -0.0088(9)
C27 0.0288(12) 0.0273(11) 0.0233(11) -0.0022(9) 0.0033(9) -0.0032(9)
C28 0.0311(12) 0.0214(10) 0.0202(11) -0.0046(8) -0.0039(9) -0.0005(9)
C29 0.0219(11) 0.0330(12) 0.0325(12) -0.0061(10) -0.0117(10) 0.0021(9)
C30 0.0212(11) 0.0243(10) 0.0210(11) -0.0067(8) -0.0024(9) -0.0015(8)
C31 0.0121(9) 0.0244(10) 0.0204(10) -0.0051(8) -0.0028(8) 0.0012(8)
C32 0.0237(11) 0.0284(11) 0.0211(11) -0.0059(9) -0.0057(9) -0.0004(8)
C33 0.0262(11) 0.0340(12) 0.0178(11) 0.0012(9) -0.0046(9) -0.0007(9)
C34 0.0191(11) 0.0235(11) 0.0312(12) 0.0006(9) -0.0037(9) 0.0010(8)
C35 0.0204(11) 0.0253(11) 0.0299(12) -0.0098(9) -0.0036(9) -0.0024(8)
C36 0.0211(10) 0.0281(11) 0.0167(10) -0.0028(8) -0.0022(8) -0.0031(8)
F1 0.0304(7) 0.0568(9) 0.0377(8) 0.0007(6) -0.0202(6) 0.0005(6)
F2 0.0372(8) 0.0384(8) 0.0387(8) 0.0129(6) -0.0118(6) -0.0111(6)
F3 0.0454(8) 0.0658(9) 0.0313(8) -0.0222(7) -0.0161(7) 0.0120(7)
N1 0.0204(9) 0.0217(8) 0.0155(8) -0.0032(7) -0.0029(7) -0.0002(7)
O1 0.0178(8) 0.0414(9) 0.0387(9) 0.0030(7) -0.0045(7) -0.0040(6)

loop_
_atom_type_symbol
_atom_type_description
_atom_type_scat_dispersion_real
_atom_type_scat_dispersion_imag
_atom_type_scat_source
C C 0.0033 0.0016 'International Tables Vol C Tables 4.2.6.8 and 6.1.1.4'
H H 0.0000 0.0000 'International Tables Vol C Tables 4.2.6.8 and 6.1.1.4'
N N 0.0061 0.0033 'International Tables Vol C Tables 4.2.6.8 and 6.1.1.4'
O O 0.0106 0.0060 'International Tables Vol C Tables 4.2.6.8 and 6.1.1.4'
F F 0.0171 0.0103 'International Tables Vol C Tables 4.2.6.8 and 6.1.1.4'

loop_
_geom_angle_atom_site_label_1
_geom_angle_atom_site_label_2
_geom_angle_atom_site_label_3
_geom_angle
C2 C1 C10 121.77(18)
C2 C1 H1 119.1
C10 C1 H1 119.1
C1 C2 C3 119.65(17)
C1 C2 C13 120.90(17)
C3 C2 C13 119.44(16)
C4 C3 C2 118.91(17)
C4 C3 C14 121.32(17)
C2 C3 C14 119.77(16)
C3 C4 C5 122.13(18)
C3 C4 H4 118.9
C5 C4 H4 118.9
C10 C5 C6 118.43(17)
C10 C5 C4 118.71(16)
C6 C5 C4 122.86(18)
C7 C6 C5 120.53(19)
C7 C6 H6 119.7
C5 C6 H6 119.7
C6 C7 C8 120.86(19)
C6 C7 H7 119.6
C8 C7 H7 119.6
C9 C8 C7 120.19(19)
C9 C8 H8 119.9
C7 C8 H8 119.9
C8 C9 C10 120.30(19)
C8 C9 H9 119.8
C10 C9 H9 119.8
C1 C10 C9 121.85(18)
C1 C10 C5 118.47(17)
C9 C10 C5 119.65(17)
O1 C11 C12 123.53(19)
O1 C11 C29 115.77(18)
C12 C11 C29 120.66(17)
C13 C12 C11 120.71(18)
C13 C12 C30 124.57(17)
C11 C12 C30 114.57(17)
C12 C13 C2 125.61(18)
C12 C13 H13 117.2
C2 C13 H13 117.2
N1 C14 C3 110.47(15)
N1 C14 H14A 109.6
C3 C14 H14A 109.6
N1 C14 H14B 109.6
C3 C14 H14B 109.6
H14A C14 H14B 108.1
N1 C15 C16 114.40(16)
N1 C15 H15A 108.7
C16 C15 H15A 108.7
N1 C15 H15B 108.7
C16 C15 H15B 108.7
H15A C15 H15B 107.6
C21 C16 C17 118.7(2)
C21 C16 C15 121.8(2)
C17 C16 C15 119.4(2)
C18 C17 C16 121.9(3)
C18 C17 H17 119.0
C16 C17 H17 119.0
C19 C18 C17 119.3(3)
C19 C18 H18 120.4
C17 C18 H18 120.4
C18 C19 C20 120.8(2)
C18 C19 H19 119.6
C20 C19 H19 119.6
C19 C20 C21 119.7(3)
C19 C20 H20 120.2
C21 C20 H20 120.2
C16 C21 C20 119.6(3)
C16 C21 H21 120.2
C20 C21 H21 120.2
N1 C22 C23 116.48(15)
N1 C22 H22A 108.2
C23 C22 H22A 108.2
N1 C22 H22B 108.2
C23 C22 H22B 108.2
H22A C22 H22B 107.3
C28 C23 C24 118.31(18)
C28 C23 C22 120.49(17)
C24 C23 C22 121.19(18)
C25 C24 C23 120.74(19)
C25 C24 H24 119.6
C23 C24 H24 119.6
C26 C25 C24 120.41(19)
C26 C25 H25 119.8
C24 C25 H25 119.8
C25 C26 C27 119.61(19)
C25 C26 H26 120.2
C27 C26 H26 120.2
C26 C27 C28 120.0(2)
C26 C27 H27 120.0
C28 C27 H27 120.0
C23 C28 C27 120.90(19)
C23 C28 H28 119.5
C27 C28 H28 119.5
F1 C29 F2 107.35(17)
F1 C29 F3 106.74(17)
F2 C29 F3 107.50(18)
F1 C29 C11 111.25(17)
F2 C29 C11 110.77(17)
F3 C29 C11 112.97(17)
C12 C30 C31 116.70(16)
C12 C30 H30A 108.1
C31 C30 H30A 108.1
C12 C30 H30B 108.1
C31 C30 H30B 108.1
H30A C30 H30B 107.3
C36 C31 C32 118.06(18)
C36 C31 C30 123.83(17)
C32 C31 C30 118.05(17)
C33 C32 C31 121.28(19)
C33 C32 H32 119.4
C31 C32 H32 119.4
C32 C33 C34 119.96(19)
C32 C33 H33 120.0
C34 C33 H33 120.0
C35 C34 C33 119.48(19)
C35 C34 H34 120.3
C33 C34 H34 120.3
C34 C35 C36 120.39(19)
C34 C35 H35 119.8
C36 C35 H35 119.8
C35 C36 C31 120.80(18)
C35 C36 H36 119.6
C31 C36 H36 119.6
C15 N1 C14 109.75(15)
C15 N1 C22 113.26(15)
C14 N1 C22 113.21(14)

loop_
_geom_bond_atom_site_label_1
_geom_bond_atom_site_label_2
_geom_bond_distance
C1 C2 1.378(3)
C1 C10 1.416(3)
C1 H1 0.9500
C2 C3 1.436(3)
C2 C13 1.474(3)
C3 C4 1.367(3)
C3 C14 1.513(3)
C4 C5 1.424(3)
C4 H4 0.9500
C5 C10 1.420(3)
C5 C6 1.421(3)
C6 C7 1.368(3)
C6 H6 0.9500
C7 C8 1.408(3)
C7 H7 0.9500
C8 C9 1.369(3)
C8 H8 0.9500
C9 C10 1.418(3)
C9 H9 0.9500
C11 O1 1.214(2)
C11 C12 1.472(3)
C11 C29 1.538(3)
C12 C13 1.352(3)
C12 C30 1.509(3)
C13 H13 0.9500
C14 N1 1.472(2)
C14 H14A 0.9900
C14 H14B 0.9900
C15 N1 1.465(2)
C15 C16 1.504(3)
C15 H15A 0.9900
C15 H15B 0.9900
C16 C21 1.384(3)
C16 C17 1.396(3)
C17 C18 1.374(3)
C17 H17 0.9500
C18 C19 1.366(4)
C18 H18 0.9500
C19 C20 1.391(4)
C19 H19 0.9500
C20 C21 1.407(3)
C20 H20 0.9500
C21 H21 0.9500
C22 N1 1.481(2)
C22 C23 1.515(3)
C22 H22A 0.9900
C22 H22B 0.9900
C23 C28 1.389(3)
C23 C24 1.391(3)
C24 C25 1.383(3)
C24 H24 0.9500
C25 C26 1.380(3)
C25 H25 0.9500
C26 C27 1.381(3)
C26 H26 0.9500
C27 C28 1.389(3)
C27 H27 0.9500
C28 H28 0.9500
C29 F1 1.331(2)
C29 F2 1.337(2)
C29 F3 1.339(2)
C30 C31 1.521(3)
C30 H30A 0.9900
C30 H30B 0.9900
C31 C36 1.389(3)
C31 C32 1.392(3)
C32 C33 1.384(3)
C32 H32 0.9500
C33 C34 1.385(3)
C33 H33 0.9500
C34 C35 1.381(3)
C34 H34 0.9500
C35 C36 1.389(3)
C35 H35 0.9500
C36 H36 0.9500
